data_1514186
loop_
_publ_author_name
'Yoshii, Ryousuke'
'Tanaka, Kazuo'
'Chujo, Yoshiki'

_publ_section_title
;
 Conjugated Polymers Based on Tautomeric Units: Regulation of Main-Chain
 Conjugation and Expression of Aggregation Induced Emission Property via
 Boron-Complexation
;
_journal_issue 7
_journal_name_full Macromolecules
_journal_page_first 2268
_journal_paper_doi 10.1021/ma500082e
_journal_volume 47
_journal_year 2014
_chemical_formula_sum 'C15 H13 N O'
_chemical_formula_weight 223.26
_chemical_name_systematic
; 
 ? 
;
_space_group_IT_number 14
_symmetry_cell_setting monoclinic
_symmetry_space_group_name_Hall '-P 2yn'
_symmetry_space_group_name_H-M 'P 1 21/n 1'
_atom_sites_solution_hydrogens geom
_atom_sites_solution_primary direct
_atom_sites_solution_secondary difmap
_audit_creation_method SHELXL-97
_cell_angle_alpha 90.00
_cell_angle_beta 105.908(2)
_cell_angle_gamma 90.00
_cell_formula_units_Z 8
_cell_length_a 9.5137(8)
_cell_length_b 13.3349(14)
_cell_length_c 18.7322(17)
_cell_measurement_temperature 93(2)
_cell_volume 2285.4(4)
_computing_cell_refinement PROCESS-AUTO
_computing_data_collection PROCESS-AUTO
_computing_data_reduction 'Yadokari-XG (Wakita, 2000)'
_computing_molecular_graphics 'Yadokari-XG (Wakita, 2000)'
_computing_publication_material 'Yadokari-XG (Wakita, 2000)'
_computing_structure_refinement 'SHELXL-97 (Sheldrick, 1997)'
_computing_structure_solution 'SHELXS-97 (Sheldrick, 1990)'
_diffrn_ambient_temperature 93(2)
_diffrn_measured_fraction_theta_full 0.992
_diffrn_measured_fraction_theta_max 0.992
_diffrn_radiation_monochromator graphite
_diffrn_radiation_source 'fine-focus sealed tube'
_diffrn_radiation_type MoK\a
_diffrn_radiation_wavelength 0.71075
_diffrn_reflns_av_R_equivalents 0.0686
_diffrn_reflns_av_sigmaI/netI 0.0661
_diffrn_reflns_limit_h_max 11
_diffrn_reflns_limit_h_min -12
_diffrn_reflns_limit_k_max 17
_diffrn_reflns_limit_k_min -17
_diffrn_reflns_limit_l_max 24
_diffrn_reflns_limit_l_min -24
_diffrn_reflns_number 21742
_diffrn_reflns_theta_full 27.43
_diffrn_reflns_theta_max 27.43
_diffrn_reflns_theta_min 3.06
_exptl_absorpt_coefficient_mu 0.081
_exptl_absorpt_correction_T_max 0.9919
_exptl_absorpt_correction_T_min 0.9760
_exptl_absorpt_correction_type multi-scan
_exptl_absorpt_process_details
;
    Higashi, T. (1995). Program for Absorption Correction.
    Rigaku Corporation, Tokyo, Japan.
;
_exptl_crystal_density_diffrn 1.298
_exptl_crystal_density_method 'not measured'
_exptl_crystal_F_000 944
_exptl_crystal_size_max 0.30
_exptl_crystal_size_mid 0.20
_exptl_crystal_size_min 0.10
_refine_diff_density_max 1.294
_refine_diff_density_min -0.627
_refine_diff_density_rms 0.086
_refine_ls_extinction_method none
_refine_ls_goodness_of_fit_ref 1.050
_refine_ls_hydrogen_treatment mixed
_refine_ls_matrix_type full
_refine_ls_number_parameters 411
_refine_ls_number_reflns 5175
_refine_ls_number_restraints 0
_refine_ls_restrained_S_all 1.050
_refine_ls_R_factor_all 0.1319
_refine_ls_R_factor_gt 0.0764
_refine_ls_shift/su_max 15.000
_refine_ls_shift/su_mean 0.037
_refine_ls_structure_factor_coef Fsqd
_refine_ls_weighting_details 'calc w=1/[\s^2^(Fo^2^)+(0.1528P)^2^+0.0000P] where P=(Fo^2^+2Fc^2^)/3'
_refine_ls_weighting_scheme calc
_refine_ls_wR_factor_gt 0.2091
_refine_ls_wR_factor_ref 0.2671
_reflns_number_gt 2657
_reflns_number_total 5175
_reflns_threshold_expression >2sigma(I)
_cod_data_source_file ma500082e_si_003.cif
_cod_data_source_block ki
_cod_depositor_comments
;Adding full bibliography for
 ./tmp-cod-update-bibliographies-16244/cifs/1514186.cif.
;
_cod_original_sg_symbol_H-M p_21/n
_cod_database_code 1514186

loop_
_symmetry_equiv_pos_as_xyz
'x, y, z'
'-x+1/2, y+1/2, -z+1/2'
'-x, -y, -z'
'x-1/2, -y-1/2, z-1/2'

loop_
_atom_site_label
_atom_site_type_symbol
_atom_site_fract_x
_atom_site_fract_y
_atom_site_fract_z
_atom_site_U_iso_or_equiv
_atom_site_adp_type
_atom_site_occupancy
_atom_site_symmetry_multiplicity
_atom_site_calc_flag
C1 C 0.8477(3) 0.9198(2) 0.07359(17) 0.0286(7) Uani 1 1 d
H1 H 0.820(3) 0.871(2) 0.0326(16) 0.026(7) Uiso 1 1 d
C2 C 0.8604(3) 0.8876(2) 0.14767(16) 0.0273(7) Uani 1 1 d
C3 C 0.8272(3) 0.7803(2) 0.16316(16) 0.0264(7) Uani 1 1 d
C4 C 0.8254(3) 0.7544(2) 0.23463(16) 0.0278(7) Uani 1 1 d
H2 H 0.845(3) 0.811(2) 0.2743(17) 0.035(8) Uiso 1 1 d
C5 C 0.7972(3) 0.6564(2) 0.25183(17) 0.0313(7) Uani 1 1 d
H3 H 0.794(3) 0.639(2) 0.3040(15) 0.023(7) Uiso 1 1 d
C6 C 0.7716(3) 0.5817(2) 0.19722(18) 0.0307(7) Uani 1 1 d
H4 H 0.753(3) 0.517(3) 0.2130(17) 0.041(9) Uiso 1 1 d
C7 C 0.7737(3) 0.6076(2) 0.12618(18) 0.0307(7) Uani 1 1 d
H5 H 0.756(3) 0.560(2) 0.0862(16) 0.025(7) Uiso 1 1 d
C8 C 0.8002(3) 0.7060(2) 0.10807(17) 0.0284(7) Uani 1 1 d
H6 H 0.800(3) 0.722(2) 0.0537(16) 0.033(8) Uiso 1 1 d
C9 C 0.8708(3) 1.0165(2) 0.05468(17) 0.0294(7) Uani 1 1 d
H7 H 0.855(3) 1.037(2) -0.0009(17) 0.034(8) Uiso 1 1 d
C10 C 0.9321(3) 1.1935(2) 0.08839(16) 0.0268(7) Uani 1 1 d
C11 C 0.9620(3) 1.2611(2) 0.14840(17) 0.0298(7) Uani 1 1 d
H8 H 0.964(3) 1.236(2) 0.2012(16) 0.026(7) Uiso 1 1 d
C12 C 0.9779(3) 1.3622(2) 0.13505(18) 0.0323(7) Uani 1 1 d
H9 H 0.995(4) 1.406(3) 0.176(2) 0.064(12) Uiso 1 1 d
C13 C 0.9639(3) 1.3978(2) 0.06458(18) 0.0320(7) Uani 1 1 d
H10 H 0.974(4) 1.467(3) 0.0550(18) 0.044(10) Uiso 1 1 d
C14 C 0.9351(3) 1.3305(2) 0.00499(18) 0.0308(7) Uani 1 1 d
H11 H 0.928(3) 1.357(2) -0.0491(15) 0.022(7) Uiso 1 1 d
C15 C 0.9202(3) 1.2285(2) 0.01753(17) 0.0288(7) Uani 1 1 d
H12 H 0.897(3) 1.181(2) -0.0257(16) 0.031(8) Uiso 1 1 d
C16 C 0.4657(3) 0.9151(2) 0.11332(18) 0.0327(7) Uani 1 1 d
H13 H 0.541(3) 0.858(3) 0.1100(17) 0.042(9) Uiso 1 1 d
C17 C 0.3433(3) 0.8855(2) 0.13786(15) 0.0254(6) Uani 1 1 d
C18 C 0.3245(3) 0.7824(2) 0.16220(15) 0.0268(7) Uani 1 1 d
C19 C 0.2110(3) 0.7629(2) 0.19448(17) 0.0306(7) Uani 1 1 d
H14 H 0.148(3) 0.815(2) 0.1995(16) 0.034(8) Uiso 1 1 d
C20 C 0.1895(3) 0.6680(2) 0.21868(17) 0.0315(7) Uani 1 1 d
H15 H 0.104(4) 0.653(2) 0.2402(17) 0.047(9) Uiso 1 1 d
C21 C 0.2825(3) 0.5898(2) 0.21243(17) 0.0328(7) Uani 1 1 d
H16 H 0.270(3) 0.517(2) 0.2303(16) 0.035(8) Uiso 1 1 d
C22 C 0.3955(3) 0.6079(2) 0.17958(16) 0.0294(7) Uani 1 1 d
H17 H 0.462(3) 0.552(2) 0.1769(17) 0.033(8) Uiso 1 1 d
C23 C 0.4159(3) 0.7032(2) 0.15412(16) 0.0273(7) Uani 1 1 d
H18 H 0.497(3) 0.717(2) 0.1332(15) 0.024(7) Uiso 1 1 d
C24 C 0.4894(3) 1.0119(2) 0.09568(17) 0.0308(7) Uani 1 1 d
H19 H 0.573(3) 1.021(2) 0.0825(17) 0.032(8) Uiso 1 1 d
C25 C 0.4254(3) 1.1935(2) 0.08580(16) 0.0275(7) Uani 1 1 d
C26 C 0.3320(3) 1.2646(2) 0.10294(16) 0.0285(7) Uani 1 1 d
H20 H 0.251(3) 1.237(2) 0.1230(14) 0.024(7) Uiso 1 1 d
C27 C 0.3555(3) 1.3663(2) 0.09320(17) 0.0314(7) Uani 1 1 d
H21 H 0.284(3) 1.419(2) 0.1072(16) 0.029(8) Uiso 1 1 d
C28 C 0.4703(3) 1.3969(2) 0.06591(17) 0.0307(7) Uani 1 1 d
H22 H 0.485(3) 1.475(3) 0.0622(17) 0.038(9) Uiso 1 1 d
C29 C 0.5621(3) 1.3255(2) 0.04803(17) 0.0322(7) Uani 1 1 d
H23 H 0.648(3) 1.350(2) 0.0287(17) 0.044(9) Uiso 1 1 d
C30 C 0.5400(3) 1.2248(2) 0.05718(16) 0.0304(7) Uani 1 1 d
H24 H 0.608(3) 1.178(2) 0.0447(16) 0.039(9) Uiso 1 1 d
O1 O 0.8979(2) 0.94735(15) 0.20112(12) 0.0361(6) Uani 1 1 d
O2 O 0.2443(3) 0.95162(19) 0.14065(15) 0.0562(7) Uani 1 1 d
N1 N 0.9133(3) 1.09158(19) 0.10478(14) 0.0289(6) Uani 1 1 d
H25 H 0.932(4) 1.071(3) 0.159(2) 0.064(12) Uiso 1 1 d
N2 N 0.3995(3) 1.09009(19) 0.09975(14) 0.0334(6) Uani 1 1 d
H26 H 0.272(2) 1.0673(15) 0.1161(12) 0.000(5) Uiso 1 1 d

loop_
_atom_site_aniso_label
_atom_site_aniso_U_11
_atom_site_aniso_U_22
_atom_site_aniso_U_33
_atom_site_aniso_U_23
_atom_site_aniso_U_13
_atom_site_aniso_U_12
C1 0.0280(15) 0.0250(17) 0.0327(17) -0.0020(13) 0.0085(13) -0.0007(12)
C2 0.0217(14) 0.0257(16) 0.0351(17) -0.0016(13) 0.0085(13) 0.0012(11)
C3 0.0192(13) 0.0277(17) 0.0317(16) 0.0020(12) 0.0060(12) 0.0020(11)
C4 0.0226(14) 0.0291(17) 0.0304(16) -0.0020(13) 0.0053(12) 0.0008(12)
C5 0.0250(15) 0.0345(19) 0.0340(17) 0.0067(14) 0.0077(14) -0.0002(12)
C6 0.0240(15) 0.0291(18) 0.0389(18) 0.0042(14) 0.0087(13) 0.0020(12)
C7 0.0298(15) 0.0258(17) 0.0377(18) -0.0036(14) 0.0115(14) 0.0018(13)
C8 0.0235(14) 0.0299(17) 0.0321(17) -0.0018(13) 0.0082(13) 0.0001(12)
C9 0.0262(15) 0.0285(17) 0.0344(17) -0.0021(13) 0.0100(14) 0.0012(12)
C10 0.0214(14) 0.0249(16) 0.0334(16) 0.0034(12) 0.0066(13) 0.0003(11)
C11 0.0283(15) 0.0271(17) 0.0358(17) -0.0007(13) 0.0121(14) -0.0011(12)
C12 0.0331(16) 0.0298(18) 0.0364(18) -0.0036(14) 0.0134(15) -0.0033(13)
C13 0.0302(16) 0.0296(18) 0.0388(18) 0.0026(14) 0.0140(14) 0.0002(13)
C14 0.0249(15) 0.0333(18) 0.0364(17) 0.0027(14) 0.0120(14) 0.0002(12)
C15 0.0253(15) 0.0303(18) 0.0314(17) 0.0008(13) 0.0090(13) -0.0007(12)
C16 0.0283(16) 0.0313(18) 0.0390(18) -0.0017(14) 0.0102(14) 0.0017(13)
C17 0.0212(13) 0.0270(16) 0.0271(15) -0.0012(12) 0.0053(12) -0.0009(11)
C18 0.0214(14) 0.0303(17) 0.0252(15) -0.0016(12) 0.0004(12) 0.0002(12)
C19 0.0253(15) 0.0300(18) 0.0366(17) -0.0036(14) 0.0089(14) 0.0011(13)
C20 0.0263(15) 0.0340(19) 0.0357(17) 0.0000(14) 0.0110(14) -0.0014(13)
C21 0.0300(16) 0.0338(19) 0.0320(17) 0.0006(14) 0.0042(14) -0.0022(13)
C22 0.0262(15) 0.0283(17) 0.0312(16) -0.0012(13) 0.0036(13) 0.0019(12)
C23 0.0256(15) 0.0279(17) 0.0290(16) -0.0035(12) 0.0085(13) 0.0001(12)
C24 0.0284(16) 0.0314(18) 0.0351(17) 0.0012(13) 0.0130(14) 0.0033(13)
C25 0.0265(15) 0.0254(16) 0.0298(16) 0.0008(12) 0.0066(13) -0.0014(12)
C26 0.0256(15) 0.0284(17) 0.0323(16) -0.0013(13) 0.0093(13) -0.0004(12)
C27 0.0314(16) 0.0277(17) 0.0354(17) -0.0022(13) 0.0096(14) -0.0010(13)
C28 0.0316(16) 0.0286(18) 0.0318(16) -0.0011(13) 0.0086(14) -0.0025(13)
C29 0.0302(16) 0.0340(19) 0.0345(17) 0.0003(13) 0.0124(14) -0.0029(13)
C30 0.0255(15) 0.0306(18) 0.0344(17) -0.0009(13) 0.0071(14) 0.0020(13)
O1 0.0454(13) 0.0307(13) 0.0322(12) -0.0030(10) 0.0105(10) -0.0034(10)
O2 0.0554(16) 0.0510(18) 0.0667(18) -0.0008(13) 0.0244(14) 0.0024(13)
N1 0.0281(13) 0.0278(15) 0.0304(14) 0.0007(11) 0.0073(11) -0.0017(10)
N2 0.0375(15) 0.0294(15) 0.0321(14) -0.0007(11) 0.0075(12) 0.0055(11)

loop_
_atom_type_symbol
_atom_type_description
_atom_type_scat_dispersion_real
_atom_type_scat_dispersion_imag
_atom_type_scat_source
C C 0.0033 0.0016 'International Tables Vol C Tables 4.2.6.8 and 6.1.1.4'
H H 0.0000 0.0000 'International Tables Vol C Tables 4.2.6.8 and 6.1.1.4'
N N 0.0061 0.0033 'International Tables Vol C Tables 4.2.6.8 and 6.1.1.4'
O O 0.0106 0.0060 'International Tables Vol C Tables 4.2.6.8 and 6.1.1.4'

loop_
_geom_angle_atom_site_label_1
_geom_angle_atom_site_label_2
_geom_angle_atom_site_label_3
_geom_angle
C9 C1 C2 123.9(3)
C9 C1 H1 116.7(17)
C2 C1 H1 119.4(17)
O1 C2 C1 121.1(3)
O1 C2 C3 118.5(3)
C1 C2 C3 120.4(3)
C4 C3 C8 119.0(3)
C4 C3 C2 118.7(3)
C8 C3 C2 122.3(3)
C3 C4 C5 120.8(3)
C3 C4 H2 117.4(16)
C5 C4 H2 121.8(16)
C4 C5 C6 120.4(3)
C4 C5 H3 120.0(16)
C6 C5 H3 119.6(16)
C7 C6 C5 118.8(3)
C7 C6 H4 125.6(19)
C5 C6 H4 115.6(19)
C6 C7 C8 121.4(3)
C6 C7 H5 122.7(17)
C8 C7 H5 116.0(17)
C7 C8 C3 119.6(3)
C7 C8 H6 118.5(17)
C3 C8 H6 121.9(17)
N1 C9 C1 123.7(3)
N1 C9 H7 115.4(16)
C1 C9 H7 121.0(16)
C15 C10 C11 119.7(3)
C15 C10 N1 123.4(3)
C11 C10 N1 116.9(3)
C12 C11 C10 119.1(3)
C12 C11 H8 120.6(16)
C10 C11 H8 120.1(16)
C13 C12 C11 121.5(3)
C13 C12 H9 121(2)
C11 C12 H9 117(2)
C12 C13 C14 119.3(3)
C12 C13 H10 122(2)
C14 C13 H10 119(2)
C15 C14 C13 119.9(3)
C15 C14 H11 120.1(15)
C13 C14 H11 120.0(15)
C10 C15 C14 120.4(3)
C10 C15 H12 120.0(17)
C14 C15 H12 119.5(17)
C24 C16 C17 123.0(3)
C24 C16 H13 120.2(17)
C17 C16 H13 116.8(17)
O2 C17 C16 119.4(3)
O2 C17 C18 118.0(2)
C16 C17 C18 122.6(3)
C19 C18 C23 118.8(3)
C19 C18 C17 118.6(3)
C23 C18 C17 122.5(2)
C20 C19 C18 120.9(3)
C20 C19 H14 119.2(17)
C18 C19 H14 119.9(18)
C19 C20 C21 120.3(3)
C19 C20 H15 120.8(19)
C21 C20 H15 118.9(19)
C20 C21 C22 119.4(3)
C20 C21 H16 122.5(16)
C22 C21 H16 118.1(16)
C23 C22 C21 120.3(3)
C23 C22 H17 121.6(17)
C21 C22 H17 118.1(17)
C22 C23 C18 120.2(3)
C22 C23 H18 120.6(16)
C18 C23 H18 119.1(16)
N2 C24 C16 124.1(3)
N2 C24 H19 122.0(19)
C16 C24 H19 113.9(19)
C26 C25 C30 119.8(3)
C26 C25 N2 117.2(2)
C30 C25 N2 123.0(3)
C27 C26 C25 119.7(3)
C27 C26 H20 124.6(15)
C25 C26 H20 115.7(15)
C28 C27 C26 120.3(3)
C28 C27 H21 121.6(15)
C26 C27 H21 118.1(15)
C27 C28 C29 119.7(3)
C27 C28 H22 116.4(16)
C29 C28 H22 123.8(16)
C30 C29 C28 120.6(3)
C30 C29 H23 120.7(18)
C28 C29 H23 118.7(18)
C29 C30 C25 119.9(3)
C29 C30 H24 117.6(18)
C25 C30 H24 122.5(18)
C9 N1 C10 126.2(3)
C9 N1 H25 115(2)
C10 N1 H25 119(2)
C24 N2 C25 125.5(3)
C24 N2 H26 116.9(9)
C25 N2 H26 117.6(9)

loop_
_geom_bond_atom_site_label_1
_geom_bond_atom_site_label_2
_geom_bond_distance
C1 C9 1.372(4)
C1 C2 1.425(4)
C1 H1 0.99(3)
C2 O1 1.252(3)
C2 C3 1.510(4)
C3 C4 1.387(4)
C3 C8 1.403(4)
C4 C5 1.390(4)
C4 H2 1.04(3)
C5 C6 1.400(4)
C5 H3 1.01(3)
C6 C7 1.380(4)
C6 H4 0.95(3)
C7 C8 1.395(4)
C7 H5 0.96(3)
C8 H6 1.04(3)
C9 N1 1.356(4)
C9 H7 1.05(3)
C10 C15 1.382(4)
C10 C11 1.408(4)
C10 N1 1.416(4)
C11 C12 1.387(4)
C11 H8 1.04(3)
C12 C13 1.375(4)
C12 H9 0.95(4)
C13 C14 1.400(4)
C13 H10 0.95(3)
C14 C15 1.394(4)
C14 H11 1.06(3)
C15 H12 1.01(3)
C16 C24 1.367(4)
C16 C17 1.420(4)
C16 H13 1.06(3)
C17 O2 1.301(4)
C17 C18 1.476(4)
C18 C19 1.399(4)
C18 C23 1.402(4)
C19 C20 1.379(4)
C19 H14 0.94(3)
C20 C21 1.393(4)
C20 H15 1.02(3)
C21 C22 1.398(4)
C21 H16 1.05(3)
C22 C23 1.390(4)
C22 H17 0.99(3)
C23 H18 0.97(3)
C24 N2 1.364(4)
C24 H19 0.91(3)
C25 C26 1.396(4)
C25 C30 1.403(4)
C25 N2 1.437(4)
C26 C27 1.395(4)
C26 H20 1.02(3)
C27 C28 1.388(4)
C27 H21 1.06(3)
C28 C29 1.393(4)
C28 H22 1.05(3)
C29 C30 1.378(4)
C29 H23 1.03(3)
C30 H24 0.97(3)
N1 H25 1.03(4)
N2 H26 1.36(2)

loop_
_geom_torsion_atom_site_label_1
_geom_torsion_atom_site_label_2
_geom_torsion_atom_site_label_3
_geom_torsion_atom_site_label_4
_geom_torsion
C9 C1 C2 O1 -1.8(4)
C9 C1 C2 C3 177.6(3)
O1 C2 C3 C4 6.3(4)
C1 C2 C3 C4 -173.1(2)
O1 C2 C3 C8 -172.9(2)
C1 C2 C3 C8 7.8(4)
C8 C3 C4 C5 0.0(4)
C2 C3 C4 C5 -179.2(2)
C3 C4 C5 C6 0.7(4)
C4 C5 C6 C7 -0.6(4)
C5 C6 C7 C8 -0.2(4)
C6 C7 C8 C3 0.9(4)
C4 C3 C8 C7 -0.7(4)
C2 C3 C8 C7 178.4(2)
C2 C1 C9 N1 2.4(5)
C15 C10 C11 C12 0.5(4)
N1 C10 C11 C12 -178.5(2)
C10 C11 C12 C13 0.6(4)
C11 C12 C13 C14 -1.0(5)
C12 C13 C14 C15 0.4(4)
C11 C10 C15 C14 -1.1(4)
N1 C10 C15 C14 177.8(2)
C13 C14 C15 C10 0.7(4)
C24 C16 C17 O2 3.4(5)
C24 C16 C17 C18 -175.2(3)
O2 C17 C18 C19 -6.9(4)
C16 C17 C18 C19 171.8(3)
O2 C17 C18 C23 173.1(3)
C16 C17 C18 C23 -8.3(4)
C23 C18 C19 C20 0.6(4)
C17 C18 C19 C20 -179.5(3)
C18 C19 C20 C21 1.1(5)
C19 C20 C21 C22 -1.7(5)
C20 C21 C22 C23 0.7(4)
C21 C22 C23 C18 0.9(4)
C19 C18 C23 C22 -1.6(4)
C17 C18 C23 C22 178.5(3)
C17 C16 C24 N2 0.1(5)
C30 C25 C26 C27 -1.6(4)
N2 C25 C26 C27 177.5(3)
C25 C26 C27 C28 0.7(4)
C26 C27 C28 C29 0.2(5)
C27 C28 C29 C30 0.0(5)
C28 C29 C30 C25 -0.9(5)
C26 C25 C30 C29 1.7(4)
N2 C25 C30 C29 -177.3(3)
C1 C9 N1 C10 -176.8(3)
C15 C10 N1 C9 -5.4(4)
C11 C10 N1 C9 173.5(3)
C16 C24 N2 C25 176.2(3)
C26 C25 N2 C24 -171.1(3)
C30 C25 N2 C24 8.1(5)
